data_2231824
loop_
_publ_author_name
'Thirugnanasundar, A.'
'Suresh, J.'
'Meenakshi, C.'
'Chakkaravarthi, G.'
'Rajagopal, G.'

_publ_section_title
;
 <i>N</i>'-[(<i>E</i>)-2-Hydroxy-3,5-diiodobenzylidene]cyclohexane-1-carbohydrazide
;
_journal_coeditor_code BT5637
_journal_issue 10
_journal_name_full 'Acta Crystallographica Section E'
_journal_page_first o2620
_journal_paper_doi 10.1107/S1600536811036488
_journal_volume 67
_journal_year 2011
_chemical_formula_iupac 'C14 H10 I2 N2 O2'
_chemical_formula_moiety 'C14 H10 I2 N2 O2'
_chemical_formula_sum 'C14 H10 I2 N2 O2'
_chemical_formula_weight 492.04
_chemical_name_systematic
;
<i>N</i>'-[(<i>E</i>)-2-Hydroxy-3,5-diiodobenzylidene]cyclohexane-1-
carbohydrazide
;
_space_group_IT_number 14
_symmetry_cell_setting monoclinic
_symmetry_space_group_name_Hall '-P 2ybc'
_symmetry_space_group_name_H-M 'P 1 21/c 1'
_atom_sites_solution_hydrogens geom
_atom_sites_solution_primary direct
_atom_sites_solution_secondary difmap
_audit_creation_method SHELXL-97
_cell_angle_alpha 90.00
_cell_angle_beta 103.052(3)
_cell_angle_gamma 90.00
_cell_formula_units_Z 4
_cell_length_a 17.7495(13)
_cell_length_b 9.4273(6)
_cell_length_c 9.4684(7)
_cell_measurement_reflns_used 13146
_cell_measurement_temperature 295(2)
_cell_measurement_theta_max 25.0
_cell_measurement_theta_min 2.2
_cell_volume 1543.42(19)
_computing_cell_refinement 'SAINT (Bruker, 2004)'
_computing_data_collection 'APEX2 (Bruker, 2004)'
_computing_data_reduction 'SAINT (Bruker, 2004)'
_computing_molecular_graphics 'PLATON (Spek, 2009)'
_computing_publication_material 'SHELXL97 (Sheldrick, 2008)'
_computing_structure_refinement 'SHELXL97 (Sheldrick, 2008)'
_computing_structure_solution 'SHELXS97 (Sheldrick, 2008)'
_diffrn_ambient_temperature 295(2)
_diffrn_measured_fraction_theta_full 0.997
_diffrn_measured_fraction_theta_max 0.997
_diffrn_measurement_device_type 'Bruker Kappa APEXII'
_diffrn_measurement_method '\w and \f'
_diffrn_radiation_monochromator graphite
_diffrn_radiation_source 'fine-focus sealed tube'
_diffrn_radiation_type MoK\a
_diffrn_radiation_wavelength 0.71073
_diffrn_reflns_av_R_equivalents 0.0285
_diffrn_reflns_av_sigmaI/netI 0.0260
_diffrn_reflns_limit_h_max 21
_diffrn_reflns_limit_h_min -21
_diffrn_reflns_limit_k_max 8
_diffrn_reflns_limit_k_min -11
_diffrn_reflns_limit_l_max 11
_diffrn_reflns_limit_l_min -11
_diffrn_reflns_number 13146
_diffrn_reflns_theta_full 24.99
_diffrn_reflns_theta_max 24.99
_diffrn_reflns_theta_min 2.16
_diffrn_standards_interval_time 0
_diffrn_standards_number 0
_exptl_absorpt_coefficient_mu 4.077
_exptl_absorpt_correction_T_max 0.6859
_exptl_absorpt_correction_T_min 0.4961
_exptl_absorpt_correction_type multi-scan
_exptl_absorpt_process_details '(SADABS; Sheldrick, 1996)'
_exptl_crystal_colour yellow
_exptl_crystal_density_diffrn 2.118
_exptl_crystal_density_method 'not measured'
_exptl_crystal_description block
_exptl_crystal_F_000 920
_exptl_crystal_size_max 0.20
_exptl_crystal_size_mid 0.10
_exptl_crystal_size_min 0.10
_refine_diff_density_max 1.481
_refine_diff_density_min -1.520
_refine_ls_extinction_method none
_refine_ls_goodness_of_fit_ref 1.108
_refine_ls_hydrogen_treatment constr
_refine_ls_matrix_type full
_refine_ls_number_parameters 182
_refine_ls_number_reflns 2708
_refine_ls_number_restraints 0
_refine_ls_restrained_S_all 1.108
_refine_ls_R_factor_all 0.0697
_refine_ls_R_factor_gt 0.0584
_refine_ls_shift/su_max 0.000
_refine_ls_shift/su_mean 0.000
_refine_ls_structure_factor_coef Fsqd
_refine_ls_weighting_details 'calc w=1/[\s^2^(Fo^2^)+(0.0412P)^2^+42.3729P] where P=(Fo^2^+2Fc^2^)/3'
_refine_ls_weighting_scheme calc
_refine_ls_wR_factor_gt 0.1608
_refine_ls_wR_factor_ref 0.1718
_reflns_number_gt 2349
_reflns_number_total 2708
_reflns_threshold_expression >2\s(I)
_cod_data_source_file bt5637.cif
_cod_data_source_block I
_cod_original_sg_symbol_H-M 'P 21/c'
_cod_database_code 2231824
_cod_database_fobs_code 2231824

loop_
_symmetry_equiv_pos_as_xyz
'x, y, z'
'-x, y+1/2, -z+1/2'
'-x, -y, -z'
'x, -y-1/2, z-1/2'

loop_
_atom_site_type_symbol
_atom_site_label
_atom_site_fract_x
_atom_site_fract_y
_atom_site_fract_z
_atom_site_U_iso_or_equiv
_atom_site_adp_type
_atom_site_calc_flag
_atom_site_refinement_flags
_atom_site_occupancy
_atom_site_symmetry_multiplicity
I I1 0.89740(5) 0.16968(10) 0.83785(10) 0.0458(3) Uani d . 1 1
I I2 0.91863(7) -0.18253(14) 1.36905(13) 0.0777(5) Uani d . 1 1
O O1 0.5247(5) 0.3352(11) 0.8089(10) 0.052(3) Uani d . 1 1
O O2 0.7346(5) 0.2255(10) 0.9018(10) 0.044(2) Uani d . 1 1
H H2A 0.6895 0.2404 0.9145 0.065 Uiso d R 1 1
N N1 0.5428(6) 0.2182(13) 1.0250(11) 0.043(3) Uani d . 1 1
H H1 0.5244 0.1906 1.0969 0.052 Uiso calc R 1 1
N N2 0.6169(6) 0.1863(12) 1.0158(11) 0.040(3) Uani d . 1 1
C C1 0.4189(7) 0.3296(14) 0.9272(12) 0.036(3) Uani d . 1 1
C C2 0.3821(7) 0.4436(15) 0.8509(13) 0.043(3) Uani d . 1 1
H H2 0.4075 0.4988 0.7950 0.052 Uiso calc R 1 1
C C3 0.3079(9) 0.4755(18) 0.8577(16) 0.057(4) Uani d . 1 1
H H3 0.2836 0.5541 0.8082 0.068 Uiso calc R 1 1
C C4 0.2694(8) 0.3939(16) 0.9356(15) 0.047(3) Uani d . 1 1
H H4 0.2185 0.4156 0.9369 0.057 Uiso calc R 1 1
C C5 0.3052(7) 0.2777(15) 1.0138(13) 0.041(3) Uani d . 1 1
H H5 0.2790 0.2217 1.0678 0.049 Uiso calc R 1 1
C C6 0.3807(7) 0.2479(15) 1.0092(14) 0.041(3) Uani d . 1 1
H H6 0.4060 0.1719 1.0621 0.049 Uiso calc R 1 1
C C7 0.4996(7) 0.2964(14) 0.9137(11) 0.035(3) Uani d . 1 1
C C8 0.6579(7) 0.1120(14) 1.1159(12) 0.036(3) Uani d . 1 1
H H8 0.6375 0.0800 1.1924 0.043 Uiso calc R 1 1
C C9 0.7375(7) 0.0770(13) 1.1107(13) 0.034(3) Uani d . 1 1
C C10 0.7797(7) -0.0131(15) 1.2142(14) 0.042(3) Uani d . 1 1
H H10 0.7576 -0.0486 1.2872 0.051 Uiso calc R 1 1
C C11 0.8534(8) -0.0503(15) 1.2102(14) 0.043(3) Uani d . 1 1
C C12 0.8881(7) 0.0029(13) 1.1027(14) 0.040(3) Uani d . 1 1
H H12 0.9385 -0.0225 1.1010 0.048 Uiso calc R 1 1
C C13 0.8471(7) 0.0932(13) 0.9997(13) 0.034(3) Uani d . 1 1
C C14 0.7710(6) 0.1333(13) 1.0022(12) 0.031(2) Uani d . 1 1

loop_
_atom_site_aniso_label
_atom_site_aniso_U_11
_atom_site_aniso_U_22
_atom_site_aniso_U_33
_atom_site_aniso_U_12
_atom_site_aniso_U_13
_atom_site_aniso_U_23
I1 0.0346(4) 0.0620(6) 0.0442(5) 0.0048(4) 0.0159(4) 0.0154(4)
I2 0.0733(8) 0.0933(9) 0.0714(8) 0.0406(7) 0.0266(6) 0.0484(7)
O1 0.041(5) 0.074(7) 0.047(6) 0.002(5) 0.021(4) 0.010(5)
O2 0.034(4) 0.048(5) 0.051(5) 0.007(4) 0.015(4) 0.015(4)
N1 0.032(5) 0.064(7) 0.036(6) 0.015(5) 0.015(4) 0.005(5)
N2 0.024(5) 0.058(7) 0.042(6) 0.002(5) 0.017(4) -0.006(5)
C1 0.026(6) 0.053(8) 0.025(6) 0.003(5) -0.001(5) -0.006(5)
C2 0.041(7) 0.054(8) 0.034(7) 0.006(6) 0.006(6) 0.000(6)
C3 0.052(9) 0.066(10) 0.051(8) 0.018(8) 0.010(7) 0.002(8)
C4 0.036(7) 0.055(9) 0.054(8) 0.007(6) 0.016(6) -0.002(7)
C5 0.035(6) 0.059(8) 0.033(6) 0.003(6) 0.016(5) 0.003(6)
C6 0.034(6) 0.046(8) 0.046(7) 0.008(6) 0.013(6) 0.010(6)
C7 0.031(6) 0.057(8) 0.017(5) 0.001(5) 0.007(4) 0.001(5)
C8 0.034(6) 0.052(8) 0.023(6) 0.005(6) 0.011(5) -0.005(5)
C9 0.034(6) 0.039(7) 0.031(6) 0.003(5) 0.010(5) -0.002(5)
C10 0.042(7) 0.053(8) 0.036(7) 0.007(6) 0.016(6) 0.006(6)
C11 0.046(7) 0.048(8) 0.034(6) 0.007(6) 0.008(6) 0.006(6)
C12 0.042(7) 0.037(7) 0.044(7) 0.011(6) 0.016(6) 0.004(5)
C13 0.033(6) 0.037(7) 0.032(6) 0.003(5) 0.008(5) -0.002(5)
C14 0.031(6) 0.033(6) 0.028(6) 0.006(5) 0.006(5) -0.003(5)

loop_
_atom_type_symbol
_atom_type_description
_atom_type_scat_dispersion_real
_atom_type_scat_dispersion_imag
_atom_type_scat_source
C C 0.0033 0.0016 'International Tables Vol C Tables 4.2.6.8 and 6.1.1.4'
H H 0.0000 0.0000 'International Tables Vol C Tables 4.2.6.8 and 6.1.1.4'
N N 0.0061 0.0033 'International Tables Vol C Tables 4.2.6.8 and 6.1.1.4'
O O 0.0106 0.0060 'International Tables Vol C Tables 4.2.6.8 and 6.1.1.4'
I I -0.4742 1.8119 'International Tables Vol C Tables 4.2.6.8 and 6.1.1.4'

loop_
_geom_angle_atom_site_label_1
_geom_angle_atom_site_label_2
_geom_angle_atom_site_label_3
_geom_angle
C14 O2 H2A 108.9
C7 N1 N2 116.6(10)
C7 N1 H1 121.7
N2 N1 H1 121.7
C8 N2 N1 118.1(10)
C2 C1 C6 119.8(11)
C2 C1 C7 117.9(12)
C6 C1 C7 122.2(11)
C3 C2 C1 119.8(14)
C3 C2 H2 120.1
C1 C2 H2 120.1
C4 C3 C2 120.7(14)
C4 C3 H3 119.6
C2 C3 H3 119.6
C3 C4 C5 120.7(13)
C3 C4 H4 119.6
C5 C4 H4 119.6
C6 C5 C4 118.3(12)
C6 C5 H5 120.9
C4 C5 H5 120.9
C1 C6 C5 120.7(12)
C1 C6 H6 119.7
C5 C6 H6 119.7
O1 C7 N1 122.6(11)
O1 C7 C1 122.2(11)
N1 C7 C1 115.2(10)
N2 C8 C9 119.7(11)
N2 C8 H8 120.1
C9 C8 H8 120.1
C10 C9 C14 120.1(11)
C10 C9 C8 119.2(11)
C14 C9 C8 120.8(11)
C11 C10 C9 120.5(12)
C11 C10 H10 119.7
C9 C10 H10 119.7
C10 C11 C12 120.8(12)
C10 C11 I2 120.9(10)
C12 C11 I2 118.3(9)
C13 C12 C11 119.4(11)
C13 C12 H12 120.3
C11 C12 H12 120.3
C12 C13 C14 120.7(11)
C12 C13 I1 119.6(9)
C14 C13 I1 119.7(9)
O2 C14 C9 123.3(10)
O2 C14 C13 118.1(10)
C9 C14 C13 118.5(11)

loop_
_geom_bond_atom_site_label_1
_geom_bond_atom_site_label_2
_geom_bond_distance
I1 C13 2.070(12)
I2 C11 2.090(13)
O1 C7 1.231(14)
O2 C14 1.342(14)
O2 H2A 0.8480
N1 C7 1.370(15)
N1 N2 1.370(13)
N1 H1 0.8600
N2 C8 1.268(16)
C1 C2 1.375(18)
C1 C6 1.376(18)
C1 C7 1.500(16)
C2 C3 1.366(19)
C2 H2 0.9300
C3 C4 1.35(2)
C3 H3 0.9300
C4 C5 1.393(19)
C4 H4 0.9300
C5 C6 1.379(17)
C5 H5 0.9300
C6 H6 0.9300
C8 C9 1.463(16)
C8 H8 0.9300
C9 C10 1.382(17)
C9 C14 1.402(16)
C10 C11 1.363(18)
C10 H10 0.9300
C11 C12 1.397(18)
C12 C13 1.373(17)
C12 H12 0.9300
C13 C14 1.409(16)

loop_
_geom_hbond_atom_site_label_D
_geom_hbond_atom_site_label_H
_geom_hbond_atom_site_label_A
_geom_hbond_site_symmetry_A
_geom_hbond_distance_DH
_geom_hbond_distance_HA
_geom_hbond_distance_DA
_geom_hbond_angle_DHA
_geom_hbond_publ_flag
O2 H2A N2 . 0.85 1.84 2.586(13) 145 y
N1 H1 O1 4_566 0.86 2.02 2.824(14) 155 y
C3 H3 O2 2_656 0.93 2.53 3.365(19) 150 y

loop_
_geom_torsion_atom_site_label_1
_geom_torsion_atom_site_label_2
_geom_torsion_atom_site_label_3
_geom_torsion_atom_site_label_4
_geom_torsion
C7 N1 N2 C8 -178.8(12)
C6 C1 C2 C3 0(2)
C7 C1 C2 C3 178.5(12)
C1 C2 C3 C4 -2(2)
C2 C3 C4 C5 2(2)
C3 C4 C5 C6 0(2)
C2 C1 C6 C5 1(2)
C7 C1 C6 C5 -177.0(12)
C4 C5 C6 C1 -1(2)
N2 N1 C7 O1 1.0(19)
N2 N1 C7 C1 -179.9(11)
C2 C1 C7 O1 -22.7(18)
C6 C1 C7 O1 155.4(13)
C2 C1 C7 N1 158.2(12)
C6 C1 C7 N1 -23.7(18)
N1 N2 C8 C9 -179.4(11)
N2 C8 C9 C10 -175.0(13)
N2 C8 C9 C14 4.9(19)
C14 C9 C10 C11 -1(2)
C8 C9 C10 C11 178.5(13)
C9 C10 C11 C12 1(2)
C9 C10 C11 I2 178.5(10)
C10 C11 C12 C13 0(2)
I2 C11 C12 C13 -178.1(10)
C11 C12 C13 C14 0.5(19)
C11 C12 C13 I1 -178.9(10)
C10 C9 C14 O2 -177.3(12)
C8 C9 C14 O2 2.8(18)
C10 C9 C14 C13 1.5(18)
C8 C9 C14 C13 -178.4(11)
C12 C13 C14 O2 177.8(11)
I1 C13 C14 O2 -2.8(15)
C12 C13 C14 C9 -1.1(18)
I1 C13 C14 C9 178.3(9)

loop_
_cod_related_entry_id
_cod_related_entry_database
_cod_related_entry_code
1 ChemSpider 22938794
